data_2239132
loop_
_publ_author_name
'Cai, Hong-lan'
'Liu, Bing'
'Qiao, Qing-an'

_publ_section_title
;
 4-Nitrophenylhydrazinium picrate monohydrate
;
_journal_coeditor_code LH5673
_journal_issue 1
_journal_name_full 'Acta Crystallographica Section E'
_journal_page_first o15
_journal_paper_doi 10.1107/S1600536813032479
_journal_volume 70
_journal_year 2014
_chemical_formula_iupac 'C6 H8 N3 O2 +, C6 H2 N3 O7 -, H2 O'
_chemical_formula_moiety 'C6 H8 N3 O2 +, C6 H2 N3 O7 -, H2 O'
_chemical_formula_sum 'C12 H12 N6 O10'
_chemical_formula_weight 400.28
_chemical_name_systematic
;
4-Nitrophenylhydrazinium picrate monohydrate
;
_space_group_IT_number 14
_symmetry_cell_setting monoclinic
_symmetry_space_group_name_Hall '-P 2ybc'
_symmetry_space_group_name_H-M 'P 1 21/c 1'
_atom_sites_solution_hydrogens geom
_atom_sites_solution_primary direct
_atom_sites_solution_secondary difmap
_audit_creation_method SHELXL-97
_cell_angle_alpha 90.00
_cell_angle_beta 101.3600(10)
_cell_angle_gamma 90.00
_cell_formula_units_Z 4
_cell_length_a 4.8483(3)
_cell_length_b 28.798(2)
_cell_length_c 11.6352(8)
_cell_measurement_reflns_used 924
_cell_measurement_temperature 299(2)
_cell_measurement_theta_max 21.51
_cell_measurement_theta_min 2.28
_cell_volume 1592.70(18)
_computing_cell_refinement 'SAINT-Plus (Bruker, 2001)'
_computing_data_collection 'SMART (Bruker, 2001)'
_computing_data_reduction 'SAINT-Plus (Bruker, 2001)'
_computing_molecular_graphics 'PLATON (Spek, 2009)'
_computing_publication_material 'SHELXTL (Sheldrick, 2008)'
_computing_structure_refinement 'SHELXL97 (Sheldrick, 2008)'
_computing_structure_solution 'SHELXS97 (Sheldrick, 2008)'
_diffrn_ambient_temperature 299(2)
_diffrn_measured_fraction_theta_full 0.993
_diffrn_measured_fraction_theta_max 0.993
_diffrn_measurement_device_type 'Bruker SMART CCD area-detector'
_diffrn_measurement_method '\f and \w scans'
_diffrn_radiation_monochromator graphite
_diffrn_radiation_source 'fine-focus sealed tube'
_diffrn_radiation_type MoK\a
_diffrn_radiation_wavelength 0.71073
_diffrn_reflns_av_R_equivalents 0.0446
_diffrn_reflns_av_sigmaI/netI 0.0396
_diffrn_reflns_limit_h_max 6
_diffrn_reflns_limit_h_min -6
_diffrn_reflns_limit_k_max 36
_diffrn_reflns_limit_k_min -37
_diffrn_reflns_limit_l_max 15
_diffrn_reflns_limit_l_min -14
_diffrn_reflns_number 16632
_diffrn_reflns_theta_full 27.50
_diffrn_reflns_theta_max 27.50
_diffrn_reflns_theta_min 1.92
_exptl_absorpt_coefficient_mu 0.148
_exptl_absorpt_correction_T_max 0.9941
_exptl_absorpt_correction_T_min 0.9711
_exptl_absorpt_correction_type multi-scan
_exptl_absorpt_process_details '(SADABS; Sheldrick, 1997)'
_exptl_crystal_colour yellow
_exptl_crystal_density_diffrn 1.669
_exptl_crystal_density_method 'not measured'
_exptl_crystal_description needle
_exptl_crystal_F_000 824
_exptl_crystal_size_max 0.20
_exptl_crystal_size_mid 0.08
_exptl_crystal_size_min 0.04
_refine_diff_density_max 0.314
_refine_diff_density_min -0.306
_refine_ls_extinction_method none
_refine_ls_goodness_of_fit_ref 1.050
_refine_ls_hydrogen_treatment mixed
_refine_ls_matrix_type full
_refine_ls_number_parameters 271
_refine_ls_number_reflns 3643
_refine_ls_number_restraints 10
_refine_ls_restrained_S_all 1.050
_refine_ls_R_factor_all 0.0963
_refine_ls_R_factor_gt 0.0625
_refine_ls_shift/su_max 0.001
_refine_ls_shift/su_mean 0.000
_refine_ls_structure_factor_coef Fsqd
_refine_ls_weighting_details 'calc w=1/[\s^2^(Fo^2^)+(0.0602P)^2^+0.5955P] where P=(Fo^2^+2Fc^2^)/3'
_refine_ls_weighting_scheme calc
_refine_ls_wR_factor_gt 0.1350
_refine_ls_wR_factor_ref 0.1504
_reflns_number_gt 2487
_reflns_number_total 3643
_reflns_threshold_expression I>2\s(I)
_cod_data_source_file lh5673sup1.cif
_cod_data_source_block I
_cod_original_sg_symbol_H-M 'P 21/c'
_cod_database_code 2239132
_cod_database_fobs_code 2239132

loop_
_symmetry_equiv_pos_as_xyz
'x, y, z'
'-x, y+1/2, -z+1/2'
'-x, -y, -z'
'x, -y-1/2, z-1/2'

loop_
_atom_site_type_symbol
_atom_site_label
_atom_site_fract_x
_atom_site_fract_y
_atom_site_fract_z
_atom_site_U_iso_or_equiv
_atom_site_adp_type
_atom_site_calc_flag
_atom_site_refinement_flags
_atom_site_occupancy
_atom_site_symmetry_multiplicity
C C1 -0.3571(5) 0.67096(8) 0.4377(2) 0.0427(6) Uani d . 1 1
C C2 -0.5710(5) 0.67706(9) 0.3408(2) 0.0473(6) Uani d . 1 1
H H2 -0.5922 0.6562 0.2786 0.057 Uiso calc R 1 1
C C3 -0.7524(6) 0.71420(9) 0.3368(3) 0.0523(7) Uani d . 1 1
H H3 -0.8968 0.7186 0.2722 0.063 Uiso calc R 1 1
C C4 -0.7169(6) 0.74447(8) 0.4294(3) 0.0505(7) Uani d . 1 1
C C5 -0.5048(7) 0.73915(10) 0.5256(3) 0.0603(8) Uani d . 1 1
H H5 -0.4836 0.7603 0.5870 0.072 Uiso calc R 1 1
C C6 -0.3246(6) 0.70235(10) 0.5302(3) 0.0555(7) Uani d . 1 1
H H6 -0.1806 0.6983 0.5952 0.067 Uiso calc R 1 1
C C7 0.7836(5) 0.56180(8) 0.7388(2) 0.0365(5) Uani d . 1 1
C C8 0.6275(5) 0.59770(7) 0.7872(2) 0.0344(5) Uani d . 1 1
C C9 0.6776(5) 0.61004(7) 0.9025(2) 0.0361(5) Uani d . 1 1
H H9 0.5682 0.6327 0.9287 0.043 Uiso calc R 1 1
C C10 0.8913(5) 0.58870(8) 0.9798(2) 0.0375(5) Uani d . 1 1
C C11 1.0603(5) 0.55567(8) 0.9429(2) 0.0363(5) Uani d . 1 1
H H11 1.2063 0.5420 0.9960 0.044 Uiso calc R 1 1
C C12 1.0107(5) 0.54316(7) 0.8270(2) 0.0345(5) Uani d . 1 1
N N1 -0.2290(5) 0.59509(8) 0.3776(2) 0.0543(6) Uani d D 1 1
H H1A -0.377(3) 0.5818(9) 0.394(2) 0.065 Uiso d D 1 1
H H1B -0.078(3) 0.5783(8) 0.399(2) 0.065 Uiso d D 1 1
H H1C -0.250(4) 0.6027(10) 0.3037(11) 0.065 Uiso d D 1 1
N N2 -0.1620(5) 0.63550(8) 0.4446(2) 0.0579(6) Uani d D 1 1
H H2A -0.069(6) 0.6290(11) 0.5132(14) 0.070 Uiso d D 1 1
N N3 -0.9135(7) 0.78313(9) 0.4265(3) 0.0711(8) Uani d . 1 1
N N4 0.3991(4) 0.62195(7) 0.71219(19) 0.0419(5) Uani d . 1 1
N N5 0.9370(5) 0.60035(8) 1.10213(19) 0.0481(5) Uani d . 1 1
N N6 1.2004(4) 0.50850(7) 0.79502(19) 0.0403(5) Uani d . 1 1
O O1 -1.1132(6) 0.78583(8) 0.3443(3) 0.0885(8) Uani d . 1 1
O O2 -0.8693(7) 0.81070(9) 0.5084(3) 0.1111(11) Uani d . 1 1
O O3 0.7262(4) 0.54803(7) 0.63542(15) 0.0569(5) Uani d . 1 1
O O4 0.3387(6) 0.61246(9) 0.6108(2) 0.1019(10) Uani d . 1 1
O O5 0.2717(6) 0.65136(10) 0.7518(2) 0.0989(10) Uani d . 1 1
O O6 0.7656(5) 0.62597(7) 1.13576(17) 0.0648(6) Uani d . 1 1
O O7 1.1385(5) 0.58370(8) 1.16900(17) 0.0676(6) Uani d . 1 1
O O8 1.3571(5) 0.48802(8) 0.87253(19) 0.0694(6) Uani d . 1 1
O O9 1.2022(4) 0.50150(8) 0.69233(18) 0.0697(6) Uani d . 1 1
O O10 0.2853(4) 0.54747(6) 0.43546(16) 0.0545(5) Uani d D 1 1
H H10B 0.264(7) 0.5203(5) 0.413(2) 0.082 Uiso d D 1 1
H H10A 0.362(7) 0.5483(10) 0.5049(12) 0.082 Uiso d D 1 1

loop_
_atom_site_aniso_label
_atom_site_aniso_U_11
_atom_site_aniso_U_22
_atom_site_aniso_U_33
_atom_site_aniso_U_12
_atom_site_aniso_U_13
_atom_site_aniso_U_23
C1 0.0376(13) 0.0414(13) 0.0506(15) 0.0074(10) 0.0123(11) 0.0029(11)
C2 0.0436(14) 0.0457(14) 0.0508(15) 0.0078(11) 0.0049(12) -0.0036(12)
C3 0.0426(15) 0.0480(15) 0.0648(18) 0.0083(12) 0.0067(13) 0.0059(14)
C4 0.0498(15) 0.0353(13) 0.0716(19) 0.0075(11) 0.0248(14) 0.0055(13)
C5 0.074(2) 0.0456(15) 0.066(2) 0.0037(14) 0.0243(17) -0.0121(14)
C6 0.0565(17) 0.0579(17) 0.0494(16) 0.0044(13) 0.0038(13) -0.0049(13)
C7 0.0354(12) 0.0358(12) 0.0376(13) 0.0002(10) 0.0059(10) -0.0009(10)
C8 0.0320(11) 0.0294(11) 0.0407(13) -0.0004(9) 0.0041(10) 0.0015(9)
C9 0.0375(12) 0.0301(11) 0.0423(14) -0.0018(9) 0.0120(10) -0.0013(10)
C10 0.0440(13) 0.0336(12) 0.0346(13) -0.0063(10) 0.0069(10) -0.0033(9)
C11 0.0354(12) 0.0349(12) 0.0363(13) -0.0043(10) 0.0011(10) 0.0038(10)
C12 0.0321(12) 0.0303(11) 0.0413(13) -0.0012(9) 0.0081(10) -0.0009(9)
N1 0.0623(15) 0.0477(13) 0.0567(15) 0.0216(12) 0.0210(12) 0.0058(11)
N2 0.0523(14) 0.0538(14) 0.0629(16) 0.0191(11) -0.0006(12) -0.0046(12)
N3 0.077(2) 0.0415(14) 0.105(2) 0.0169(13) 0.0438(18) 0.0148(15)
N4 0.0409(11) 0.0384(11) 0.0444(13) 0.0028(9) 0.0040(9) 0.0026(9)
N5 0.0614(14) 0.0457(12) 0.0366(12) -0.0035(11) 0.0087(11) -0.0022(10)
N6 0.0341(10) 0.0359(10) 0.0500(13) 0.0014(8) 0.0067(9) -0.0026(9)
O1 0.0673(15) 0.0633(15) 0.140(2) 0.0261(12) 0.0334(16) 0.0306(15)
O2 0.149(3) 0.0583(15) 0.135(3) 0.0392(16) 0.052(2) -0.0139(16)
O3 0.0600(12) 0.0658(12) 0.0397(10) 0.0221(10) -0.0030(9) -0.0134(9)
O4 0.128(2) 0.0933(18) 0.0613(15) 0.0675(16) -0.0387(14) -0.0269(13)
O5 0.0998(19) 0.121(2) 0.0703(16) 0.0799(17) 0.0031(13) -0.0105(15)
O6 0.0896(16) 0.0642(13) 0.0453(11) 0.0148(11) 0.0250(11) -0.0069(9)
O7 0.0718(14) 0.0810(15) 0.0410(11) 0.0095(11) -0.0104(10) -0.0080(10)
O8 0.0686(13) 0.0686(13) 0.0667(14) 0.0360(11) 0.0026(11) 0.0090(11)
O9 0.0672(13) 0.0888(16) 0.0532(13) 0.0298(12) 0.0125(10) -0.0155(11)
O10 0.0654(13) 0.0531(11) 0.0411(11) 0.0203(10) 0.0008(9) -0.0079(9)

loop_
_atom_type_symbol
_atom_type_description
_atom_type_scat_dispersion_real
_atom_type_scat_dispersion_imag
_atom_type_scat_source
C C 0.0033 0.0016 'International Tables Vol C Tables 4.2.6.8 and 6.1.1.4'
H H 0.0000 0.0000 'International Tables Vol C Tables 4.2.6.8 and 6.1.1.4'
N N 0.0061 0.0033 'International Tables Vol C Tables 4.2.6.8 and 6.1.1.4'
O O 0.0106 0.0060 'International Tables Vol C Tables 4.2.6.8 and 6.1.1.4'

loop_
_geom_angle_atom_site_label_1
_geom_angle_atom_site_label_2
_geom_angle_atom_site_label_3
_geom_angle
N2 C1 C2 122.3(2)
N2 C1 C6 117.6(2)
C2 C1 C6 120.0(2)
C3 C2 C1 119.7(3)
C3 C2 H2 120.1
C1 C2 H2 120.1
C4 C3 C2 119.1(3)
C4 C3 H3 120.4
C2 C3 H3 120.4
C3 C4 C5 121.9(2)
C3 C4 N3 119.1(3)
C5 C4 N3 119.0(3)
C6 C5 C4 119.3(3)
C6 C5 H5 120.3
C4 C5 H5 120.3
C5 C6 C1 119.9(3)
C5 C6 H6 120.0
C1 C6 H6 120.0
O3 C7 C12 124.0(2)
O3 C7 C8 124.4(2)
C12 C7 C8 111.6(2)
C9 C8 N4 115.8(2)
C9 C8 C7 124.1(2)
N4 C8 C7 120.2(2)
C8 C9 C10 119.5(2)
C8 C9 H9 120.3
C10 C9 H9 120.3
C9 C10 C11 121.5(2)
C9 C10 N5 119.5(2)
C11 C10 N5 119.0(2)
C12 C11 C10 119.2(2)
C12 C11 H11 120.4
C10 C11 H11 120.4
C11 C12 C7 124.0(2)
C11 C12 N6 115.8(2)
C7 C12 N6 120.2(2)
N2 N1 H1A 111(2)
N2 N1 H1B 102(2)
H1A N1 H1B 112.3(15)
N2 N1 H1C 108(2)
H1A N1 H1C 112.3(15)
H1B N1 H1C 110.8(15)
C1 N2 N1 119.9(2)
C1 N2 H2A 116(2)
N1 N2 H2A 111(2)
O1 N3 O2 123.9(3)
O1 N3 C4 118.6(3)
O2 N3 C4 117.5(3)
O4 N4 O5 120.0(2)
O4 N4 C8 119.8(2)
O5 N4 C8 120.2(2)
O7 N5 O6 122.6(2)
O7 N5 C10 119.2(2)
O6 N5 C10 118.2(2)
O8 N6 O9 121.8(2)
O8 N6 C12 118.6(2)
O9 N6 C12 119.6(2)
C7 O3 H10A 134.2(9)
H1B O10 H10B 108(3)
H1B O10 H10A 114(2)
H10B O10 H10A 110.2(17)

loop_
_geom_bond_atom_site_label_1
_geom_bond_atom_site_label_2
_geom_bond_distance
C1 N2 1.384(3)
C1 C2 1.385(4)
C1 C6 1.391(4)
C2 C3 1.380(4)
C2 H2 0.9300
C3 C4 1.370(4)
C3 H3 0.9300
C4 C5 1.371(4)
C4 N3 1.462(3)
C5 C6 1.367(4)
C5 H5 0.9300
C6 H6 0.9300
C7 O3 1.245(3)
C7 C12 1.452(3)
C7 C8 1.459(3)
C8 C9 1.362(3)
C8 N4 1.448(3)
C9 C10 1.376(3)
C9 H9 0.9300
C10 C11 1.378(3)
C10 N5 1.437(3)
C11 C12 1.371(3)
C11 H11 0.9300
C12 N6 1.454(3)
N1 N2 1.403(3)
N1 H1A 0.866(10)
N1 H1B 0.873(10)
N1 H1C 0.874(10)
N2 H2A 0.857(10)
N3 O1 1.222(4)
N3 O2 1.227(4)
N4 O4 1.190(3)
N4 O5 1.193(3)
N5 O7 1.221(3)
N5 O6 1.231(3)
N6 O8 1.212(3)
N6 O9 1.213(3)
O10 H10B 0.825(10)
O10 H10A 0.820(10)

loop_
_geom_hbond_atom_site_label_D
_geom_hbond_atom_site_label_H
_geom_hbond_atom_site_label_A
_geom_hbond_site_symmetry_A
_geom_hbond_distance_DH
_geom_hbond_distance_HA
_geom_hbond_distance_DA
_geom_hbond_angle_DHA
_geom_hbond_publ_flag
N1 H1A O10 1_455 0.866(10) 2.051(10) 2.916(3) 177(2) y
N1 H1B O10 . 0.873(10) 1.942(10) 2.809(3) 172(2) y
N1 H1B O9 3_666 0.873(10) 2.56(3) 2.908(3) 105(2) y
N1 H1C O6 1_454 0.874(10) 2.081(11) 2.947(3) 170(2) y
N2 H2A O4 . 0.857(10) 2.13(2) 2.868(3) 144(3) y
O10 H10A O3 . 0.820(10) 2.09(2) 2.832(3) 150(3) y
O10 H10A O4 . 0.820(10) 2.24(2) 2.743(3) 120(2) y
O10 H10B O3 3_666 0.825(10) 2.050(12) 2.869(3) 171(3) y
O10 H10B O9 3_666 0.825(10) 2.43(3) 2.898(3) 117(3) y
C11 H11 O8 3_867 0.93 2.51 3.433(3) 172 y

loop_
_geom_torsion_atom_site_label_1
_geom_torsion_atom_site_label_2
_geom_torsion_atom_site_label_3
_geom_torsion_atom_site_label_4
_geom_torsion
N2 C1 C2 C3 -177.3(3)
C6 C1 C2 C3 -0.4(4)
C1 C2 C3 C4 0.1(4)
C2 C3 C4 C5 0.5(4)
C2 C3 C4 N3 -178.4(2)
C3 C4 C5 C6 -0.7(4)
N3 C4 C5 C6 178.3(3)
C4 C5 C6 C1 0.3(4)
N2 C1 C6 C5 177.3(3)
C2 C1 C6 C5 0.3(4)
O3 C7 C8 C9 174.6(2)
C12 C7 C8 C9 -3.9(3)
O3 C7 C8 N4 -3.9(4)
C12 C7 C8 N4 177.60(19)
N4 C8 C9 C10 -179.9(2)
C7 C8 C9 C10 1.5(3)
C8 C9 C10 C11 1.3(3)
C8 C9 C10 N5 -177.5(2)
C9 C10 C11 C12 -1.3(3)
N5 C10 C11 C12 177.5(2)
C10 C11 C12 C7 -1.6(3)
C10 C11 C12 N6 179.32(19)
O3 C7 C12 C11 -174.6(2)
C8 C7 C12 C11 3.9(3)
O3 C7 C12 N6 4.4(4)
C8 C7 C12 N6 -177.02(19)
C2 C1 N2 N1 -24.1(4)
C6 C1 N2 N1 159.0(3)
C3 C4 N3 O1 3.9(4)
C5 C4 N3 O1 -175.0(3)
C3 C4 N3 O2 -177.1(3)
C5 C4 N3 O2 3.9(4)
C9 C8 N4 O4 -178.5(3)
C7 C8 N4 O4 0.1(4)
C9 C8 N4 O5 1.5(4)
C7 C8 N4 O5 -179.9(3)
C9 C10 N5 O7 -175.1(2)
C11 C10 N5 O7 6.1(3)
C9 C10 N5 O6 6.8(3)
C11 C10 N5 O6 -172.1(2)
C11 C12 N6 O8 11.2(3)
C7 C12 N6 O8 -167.9(2)
C11 C12 N6 O9 -167.3(2)
C7 C12 N6 O9 13.6(3)
C12 C7 O3 H10A 155.2(11)
C8 C7 O3 H10A -23.2(12)
